data_2211571
loop_
_publ_author_name
'Sonar, Vijayakumar N.'
'M. Venkataraj'
'Parkin, Sean'
'Crooks, Peter A.'

_publ_section_title
;
 (<i>Z</i>)-2-(1,3-Benzodioxol-5-ylmethylene)-1-azabicyclo[2.2.2]octan-3-one
;
_journal_coeditor_code OM2069
_journal_issue 12
_journal_name_full 'Acta Crystallographica Section E'
_journal_page_first o5742
_journal_page_last o5744
_journal_paper_doi 10.1107/S160053680604894X
_journal_volume 62
_journal_year 2006
_chemical_formula_iupac 'C15 H15 N O3'
_chemical_formula_moiety 'C15 H15 N O3'
_chemical_formula_sum 'C15 H15 N O3'
_chemical_formula_weight 257.28
_chemical_name_systematic
;
(Z)-2-(1,3-Benzodioxol-5-ylmethylene)-1-azabicyclo[2.2.2]octan-3-one
;
_space_group_IT_number 14
_symmetry_cell_setting monoclinic
_symmetry_space_group_name_Hall '-P 2ybc'
_symmetry_space_group_name_H-M 'P 1 21/c 1'
_atom_sites_solution_hydrogens geom
_atom_sites_solution_primary direct
_atom_sites_solution_secondary difmap
_audit_creation_method SHELXL97
_cell_angle_alpha 90.00
_cell_angle_beta 108.0245(10)
_cell_angle_gamma 90.00
_cell_formula_units_Z 4
_cell_length_a 9.2694(2)
_cell_length_b 11.3621(3)
_cell_length_c 12.1721(3)
_cell_measurement_reflns_used 2908
_cell_measurement_temperature 90.0(2)
_cell_measurement_theta_max 27.48
_cell_measurement_theta_min 1.00
_cell_volume 1219.05(5)
_computing_cell_refinement 'SCALEPACK (Otwinowski & Minor, 1997)'
_computing_data_collection 'COLLECT (Nonius, 1999)'
_computing_data_reduction 'DENZO-SMN (Otwinowski & Minor, 1997)'
_computing_molecular_graphics 'XP in SHELXTL (Sheldrick, 1995)'
_computing_publication_material 'SHELXL97 and local procedures'
_computing_structure_refinement 'SHELXL97 (Sheldrick, 1997)'
_computing_structure_solution 'SHELXS97 (Sheldrick, 1997)'
_diffrn_ambient_temperature 90.0(2)
_diffrn_detector_area_resol_mean 18
_diffrn_measured_fraction_theta_full 1.000
_diffrn_measured_fraction_theta_max 1.000
_diffrn_measurement_device_type 'Nonius KappaCCD area-detector'
_diffrn_measurement_method '\w scans at fixed \c = 55\%'
_diffrn_radiation_monochromator graphite
_diffrn_radiation_source 'fine-focus sealed tube'
_diffrn_radiation_type MoK\a
_diffrn_radiation_wavelength 0.71073
_diffrn_reflns_av_R_equivalents 0.0405
_diffrn_reflns_av_sigmaI/netI 0.0592
_diffrn_reflns_limit_h_max 12
_diffrn_reflns_limit_h_min -11
_diffrn_reflns_limit_k_max 14
_diffrn_reflns_limit_k_min -14
_diffrn_reflns_limit_l_max 15
_diffrn_reflns_limit_l_min -15
_diffrn_reflns_number 5401
_diffrn_reflns_theta_full 27.47
_diffrn_reflns_theta_max 27.47
_diffrn_reflns_theta_min 2.31
_diffrn_standards_number 0
_exptl_absorpt_coefficient_mu 0.098
_exptl_absorpt_correction_T_max 0.9903
_exptl_absorpt_correction_T_min 0.9712
_exptl_absorpt_correction_type multi-scan
_exptl_absorpt_process_details '(SCALEPACK; Otwinowski & Minor, 1997)'
_exptl_crystal_colour yellow
_exptl_crystal_density_diffrn 1.402
_exptl_crystal_density_method 'not measured'
_exptl_crystal_description slab
_exptl_crystal_F_000 544
_exptl_crystal_size_max 0.30
_exptl_crystal_size_mid 0.22
_exptl_crystal_size_min 0.10
_refine_diff_density_max 0.272
_refine_diff_density_min -0.292
_refine_ls_extinction_method none
_refine_ls_goodness_of_fit_ref 0.992
_refine_ls_hydrogen_treatment constr
_refine_ls_matrix_type full
_refine_ls_number_parameters 172
_refine_ls_number_reflns 2785
_refine_ls_number_restraints 0
_refine_ls_restrained_S_all 0.992
_refine_ls_R_factor_all 0.0881
_refine_ls_R_factor_gt 0.0483
_refine_ls_shift/su_max 0.000
_refine_ls_shift/su_mean 0.000
_refine_ls_structure_factor_coef Fsqd
_refine_ls_weighting_details 'calc w = 1/[\s^2^(Fo^2^)+(0.0738P)^2^] where P=(Fo^2^+2Fc^2^)/3'
_refine_ls_weighting_scheme calc
_refine_ls_wR_factor_gt 0.1122
_refine_ls_wR_factor_ref 0.1305
_reflns_number_gt 1795
_reflns_number_total 2785
_reflns_threshold_expression I>2\s(I)
_cod_data_source_file om2069.cif
_cod_data_source_block I
_cod_original_sg_symbol_H-M 'P 21/c'
_cod_database_code 2211571
_cod_database_fobs_code 2211571

loop_
_symmetry_equiv_pos_as_xyz
'x, y, z'
'-x, y+1/2, -z+1/2'
'-x, -y, -z'
'x, -y-1/2, z-1/2'

loop_
_atom_site_type_symbol
_atom_site_label
_atom_site_fract_x
_atom_site_fract_y
_atom_site_fract_z
_atom_site_U_iso_or_equiv
_atom_site_adp_type
_atom_site_calc_flag
_atom_site_refinement_flags
_atom_site_occupancy
C C1 0.66234(17) 0.03567(15) 0.44109(14) 0.0170(4) Uani d . 1
C C2 0.70357(17) -0.04583(14) 0.53321(14) 0.0172(4) Uani d . 1
H H2 0.7654 -0.0238 0.6083 0.021 Uiso calc R 1
C C3 0.64987(18) -0.15806(14) 0.50874(14) 0.0181(4) Uani d . 1
C C4 0.55951(18) -0.19232(15) 0.40049(14) 0.0190(4) Uani d . 1
C C5 0.51675(18) -0.11514(15) 0.30980(14) 0.0203(4) Uani d . 1
H H5 0.4541 -0.1387 0.2355 0.024 Uiso calc R 1
C C6 0.57004(18) 0.00012(15) 0.33229(14) 0.0194(4) Uani d . 1
H H6 0.5425 0.0562 0.2715 0.023 Uiso calc R 1
C C7 0.70794(18) 0.15925(15) 0.45461(14) 0.0183(4) Uani d . 1
H H7 0.6557 0.2079 0.3913 0.022 Uiso calc R 1
C C8 0.81017(18) 0.21610(14) 0.54031(14) 0.0174(4) Uani d . 1
N N9 0.90992(15) 0.16237(12) 0.64375(11) 0.0198(4) Uani d . 1
C C10 0.8918(2) 0.22400(15) 0.74576(15) 0.0243(4) Uani d . 1
H H10A 0.9636 0.1902 0.8167 0.029 Uiso calc R 1
H H10B 0.7876 0.2107 0.7491 0.029 Uiso calc R 1
C C11 0.9205(2) 0.35780(16) 0.74294(15) 0.0251(4) Uani d . 1
H H11A 0.8276 0.4018 0.7412 0.030 Uiso calc R 1
H H11B 1.0030 0.3816 0.8129 0.030 Uiso calc R 1
C C12 0.96518(18) 0.38556(15) 0.63394(14) 0.0217(4) Uani d . 1
H H12 0.9844 0.4716 0.6282 0.026 Uiso calc R 1
O O13 0.75800(13) 0.40927(10) 0.45593(10) 0.0250(3) Uani d . 1
C C13 0.83474(18) 0.34459(15) 0.53327(14) 0.0185(4) Uani d . 1
C C14 1.10500(18) 0.31233(16) 0.63454(15) 0.0235(4) Uani d . 1
H H14A 1.1929 0.3351 0.7012 0.028 Uiso calc R 1
H H14B 1.1312 0.3269 0.5628 0.028 Uiso calc R 1
C C15 1.06822(18) 0.18070(16) 0.64309(15) 0.0242(4) Uani d . 1
H H15A 1.0837 0.1380 0.5768 0.029 Uiso calc R 1
H H15B 1.1390 0.1474 0.7147 0.029 Uiso calc R 1
O O3 0.67355(14) -0.25199(10) 0.58402(10) 0.0277(3) Uani d . 1
O O4 0.52119(13) -0.30895(10) 0.40131(10) 0.0253(3) Uani d . 1
C C16 0.59214(19) -0.34919(15) 0.51795(15) 0.0232(4) Uani d . 1
H H16A 0.5142 -0.3777 0.5517 0.028 Uiso calc R 1
H H16B 0.6627 -0.4148 0.5185 0.028 Uiso calc R 1

loop_
_atom_site_aniso_label
_atom_site_aniso_U_11
_atom_site_aniso_U_22
_atom_site_aniso_U_33
_atom_site_aniso_U_12
_atom_site_aniso_U_13
_atom_site_aniso_U_23
C1 0.0134(8) 0.0192(9) 0.0205(9) -0.0002(7) 0.0084(7) -0.0010(7)
C2 0.0136(8) 0.0177(9) 0.0189(9) 0.0018(7) 0.0031(7) -0.0007(7)
C3 0.0158(9) 0.0183(9) 0.0206(9) 0.0017(7) 0.0060(7) 0.0012(7)
C4 0.0178(9) 0.0174(9) 0.0242(10) -0.0040(7) 0.0098(7) -0.0054(7)
C5 0.0200(9) 0.0241(10) 0.0168(9) -0.0037(7) 0.0055(7) -0.0039(7)
C6 0.0191(9) 0.0217(9) 0.0188(9) 0.0000(7) 0.0078(7) 0.0001(7)
C7 0.0171(9) 0.0199(9) 0.0197(9) 0.0023(7) 0.0082(7) 0.0011(7)
C8 0.0166(8) 0.0169(9) 0.0200(9) 0.0015(7) 0.0074(7) 0.0000(7)
N9 0.0168(7) 0.0215(8) 0.0188(8) 0.0000(6) 0.0023(6) 0.0010(6)
C10 0.0236(10) 0.0292(11) 0.0205(10) -0.0061(8) 0.0073(8) -0.0021(8)
C11 0.0260(10) 0.0257(10) 0.0241(10) -0.0040(8) 0.0083(8) -0.0077(8)
C12 0.0216(9) 0.0178(9) 0.0260(10) -0.0048(7) 0.0078(8) -0.0035(7)
O13 0.0266(7) 0.0205(7) 0.0272(7) 0.0019(6) 0.0074(6) 0.0032(5)
C13 0.0172(9) 0.0192(9) 0.0217(9) 0.0005(7) 0.0098(7) -0.0012(7)
C14 0.0180(9) 0.0283(11) 0.0246(10) -0.0024(8) 0.0070(8) 0.0024(8)
C15 0.0168(9) 0.0257(10) 0.0291(10) 0.0040(8) 0.0055(8) -0.0033(8)
O3 0.0349(7) 0.0166(7) 0.0248(7) -0.0059(6) -0.0007(6) 0.0022(5)
O4 0.0303(7) 0.0190(7) 0.0256(7) -0.0061(5) 0.0073(6) -0.0038(5)
C16 0.0243(10) 0.0188(10) 0.0257(10) -0.0033(8) 0.0067(8) -0.0020(8)

loop_
_atom_type_symbol
_atom_type_description
_atom_type_scat_dispersion_real
_atom_type_scat_dispersion_imag
_atom_type_scat_source
C C .0033 .0016 'International Tables Vol C Tables 4.2.6.8 and 6.1.1.4'
H H .0000 .0000 'International Tables Vol C Tables 4.2.6.8 and 6.1.1.4'
N N .0061 .0033 'International Tables Vol C Tables 4.2.6.8 and 6.1.1.4'
O O .0106 .0060 'International Tables Vol C Tables 4.2.6.8 and 6.1.1.4'

loop_
_geom_angle_atom_site_label_1
_geom_angle_atom_site_label_2
_geom_angle_atom_site_label_3
_geom_angle
_geom_angle_publ_flag
C6 C1 C2 119.96(16) ?
C6 C1 C7 117.14(15) ?
C2 C1 C7 122.87(15) y
C3 C2 C1 116.58(15) ?
C3 C2 H2 121.7 ?
C1 C2 H2 121.7 ?
C2 C3 O3 127.18(15) y
C2 C3 C4 122.90(15) ?
O3 C3 C4 109.92(15) y
C5 C4 O4 127.83(15) y
C5 C4 C3 121.85(16) ?
O4 C4 C3 110.31(14) y
C4 C5 C6 116.49(15) ?
C4 C5 H5 121.8 ?
C6 C5 H5 121.8 ?
C1 C6 C5 122.22(16) ?
C1 C6 H6 118.9 ?
C5 C6 H6 118.9 ?
C8 C7 C1 131.45(15) y
C8 C7 H7 114.3 ?
C1 C7 H7 114.3 ?
C7 C8 N9 125.62(15) y
C7 C8 C13 120.93(15) y
N9 C8 C13 113.40(13) y
C8 N9 C10 108.82(13) ?
C8 N9 C15 107.63(12) ?
C10 N9 C15 107.90(13) ?
N9 C10 C11 112.45(13) ?
N9 C10 H10A 109.1 ?
C11 C10 H10A 109.1 ?
N9 C10 H10B 109.1 ?
C11 C10 H10B 109.1 ?
H10A C10 H10B 107.8 ?
C12 C11 C10 108.34(13) ?
C12 C11 H11A 110.0 ?
C10 C11 H11A 110.0 ?
C12 C11 H11B 110.0 ?
C10 C11 H11B 110.0 ?
H11A C11 H11B 108.4 ?
C13 C12 C14 107.46(14) ?
C13 C12 C11 106.00(14) ?
C14 C12 C11 109.64(14) ?
C13 C12 H12 111.2 ?
C14 C12 H12 111.2 ?
C11 C12 H12 111.2 ?
O13 C13 C8 124.63(15) y
O13 C13 C12 124.49(16) y
C8 C13 C12 110.88(14) y
C12 C14 C15 108.72(13) ?
C12 C14 H14A 109.9 ?
C15 C14 H14A 109.9 ?
C12 C14 H14B 109.9 ?
C15 C14 H14B 109.9 ?
H14A C14 H14B 108.3 ?
N9 C15 C14 112.04(13) ?
N9 C15 H15A 109.2 ?
C14 C15 H15A 109.2 ?
N9 C15 H15B 109.2 ?
C14 C15 H15B 109.2 ?
H15A C15 H15B 107.9 ?
C3 O3 C16 105.97(13) ?
C4 O4 C16 105.84(12) ?
O3 C16 O4 107.95(13) y
O3 C16 H16A 110.1 ?
O4 C16 H16A 110.1 ?
O3 C16 H16B 110.1 ?
O4 C16 H16B 110.1 ?
H16A C16 H16B 108.4 ?

loop_
_geom_bond_atom_site_label_1
_geom_bond_atom_site_label_2
_geom_bond_distance
_geom_bond_publ_flag
C1 C6 1.396(2) ?
C1 C2 1.413(2) ?
C1 C7 1.461(2) y
C2 C3 1.368(2) ?
C2 H2 0.9500 ?
C3 O3 1.3793(19) y
C3 C4 1.381(2) ?
C4 C5 1.369(2) ?
C4 O4 1.373(2) y
C5 C6 1.397(2) ?
C5 H5 0.9500 ?
C6 H6 0.9500 ?
C7 C8 1.338(2) y
C7 H7 0.9500 ?
C8 N9 1.4465(19) y
C8 C13 1.484(2) y
N9 C10 1.480(2) ?
N9 C15 1.485(2) ?
C10 C11 1.546(2) ?
C10 H10A 0.9900 ?
C10 H10B 0.9900 ?
C11 C12 1.540(2) ?
C11 H11A 0.9900 ?
C11 H11B 0.9900 ?
C12 C13 1.504(2) ?
C12 C14 1.538(2) ?
C12 H12 1.0000 ?
O13 C13 1.2320(19) y
C14 C15 1.545(2) ?
C14 H14A 0.9900 ?
C14 H14B 0.9900 ?
C15 H15A 0.9900 ?
C15 H15B 0.9900 ?
O3 C16 1.4353(19) y
O4 C16 1.442(2) y
C16 H16A 0.9900 ?
C16 H16B 0.9900 ?

loop_
_geom_torsion_atom_site_label_1
_geom_torsion_atom_site_label_2
_geom_torsion_atom_site_label_3
_geom_torsion_atom_site_label_4
_geom_torsion
_geom_torsion_publ_flag
C6 C1 C2 C3 0.6(2) ?
C7 C1 C2 C3 178.48(14) ?
C1 C2 C3 O3 -179.42(15) ?
C1 C2 C3 C4 -0.2(2) ?
C2 C3 C4 C5 -0.3(3) ?
O3 C3 C4 C5 179.03(15) ?
C2 C3 C4 O4 -179.31(14) ?
O3 C3 C4 O4 0.05(19) ?
O4 C4 C5 C6 179.14(15) ?
C3 C4 C5 C6 0.3(2) ?
C2 C1 C6 C5 -0.6(2) ?
C7 C1 C6 C5 -178.60(14) ?
C4 C5 C6 C1 0.1(2) ?
C6 C1 C7 C8 -169.36(16) ?
C2 C1 C7 C8 12.7(3) y
C1 C7 C8 N9 3.1(3) ?
C1 C7 C8 C13 -179.54(15) y
C7 C8 N9 C10 -126.48(17) ?
C13 C8 N9 C10 55.99(16) ?
C7 C8 N9 C15 116.84(17) ?
C13 C8 N9 C15 -60.69(16) ?
C8 N9 C10 C11 -55.97(18) ?
C15 N9 C10 C11 60.54(17) ?
N9 C10 C11 C12 -1.8(2) ?
C10 C11 C12 C13 58.75(18) ?
C10 C11 C12 C14 -56.96(18) ?
C7 C8 C13 O13 6.1(3) y
N9 C8 C13 O13 -176.24(15) ?
C7 C8 C13 C12 -174.43(14) ?
N9 C8 C13 C12 3.23(18) y
C14 C12 C13 O13 -124.28(17) ?
C11 C12 C13 O13 118.54(17) ?
C14 C12 C13 C8 56.25(18) ?
C11 C12 C13 C8 -60.93(17) ?
C13 C12 C14 C15 -57.95(18) ?
C11 C12 C14 C15 56.82(17) ?
C8 N9 C15 C14 56.62(17) ?
C10 N9 C15 C14 -60.66(17) ?
C12 C14 C15 N9 2.15(18) ?
C2 C3 O3 C16 179.01(16) y
C4 C3 O3 C16 -0.32(18) ?
C5 C4 O4 C16 -178.66(16) ?
C3 C4 O4 C16 0.24(17) ?
C3 O3 C16 O4 0.47(17) ?
C4 O4 C16 O3 -0.43(17) ?

loop_
_cod_related_entry_id
_cod_related_entry_database
_cod_related_entry_code
1 ChemSpider 613272
